data_2237140
loop_
_publ_author_name
'Eftekhari-Sis, Bagher'
'Mohajer, Sahar'
'Zirak, Maryam'
'Mozaffarnia, Sakineh'
'B\"uy\"ukg\"ung\"or, Orhan'

_publ_section_title
;
 2-[Anilino(phenyl)methyl]cycloheptanone
;
_journal_coeditor_code FY2069
_journal_issue 1
_journal_name_full 'Acta Crystallographica Section E'
_journal_page_first o109
_journal_paper_doi 10.1107/S1600536812050659
_journal_volume 69
_journal_year 2013
_chemical_formula_iupac 'C20 H23 N O'
_chemical_formula_moiety 'C20 H23 N O'
_chemical_formula_sum 'C20 H23 N O'
_chemical_formula_weight 293.39
_chemical_name_systematic
;
2-[Anilino(phenyl)methyl]cycloheptanone
;
_space_group_IT_number 14
_symmetry_cell_setting monoclinic
_symmetry_space_group_name_Hall '-P 2ybc'
_symmetry_space_group_name_H-M 'P 1 21/c 1'
_atom_sites_solution_hydrogens geom
_atom_sites_solution_primary direct
_atom_sites_solution_secondary difmap
_audit_creation_method SHELXL-97
_cell_angle_alpha 90.00
_cell_angle_beta 99.371(6)
_cell_angle_gamma 90.00
_cell_formula_units_Z 4
_cell_length_a 5.7534(4)
_cell_length_b 16.1336(8)
_cell_length_c 18.1980(13)
_cell_measurement_reflns_used 10757
_cell_measurement_temperature 296
_cell_measurement_theta_max 28.00
_cell_measurement_theta_min 1.70
_cell_volume 1666.65(19)
_computing_cell_refinement 'X-AREA (Stoe & Cie, 2002)'
_computing_data_collection 'X-AREA (Stoe & Cie, 2002)'
_computing_data_reduction 'X-RED32 (Stoe & Cie, 2002)'
_computing_molecular_graphics 'ORTEP-3 for Windows (Farrugia, 2012)'
_computing_publication_material 'WinGX (Farrugia, 2012)'
_computing_structure_refinement 'SHELXL97 (Sheldrick, 2008)'
_computing_structure_solution 'SHELXS97 (Sheldrick, 2008)'
_diffrn_ambient_temperature 296
_diffrn_measured_fraction_theta_full 0.999
_diffrn_measured_fraction_theta_max 0.999
_diffrn_measurement_device_type 'Stoe IPDS 2'
_diffrn_measurement_method 'rotation method'
_diffrn_radiation_monochromator graphite
_diffrn_radiation_source 'fine-focus sealed tube'
_diffrn_radiation_type MoK\a
_diffrn_radiation_wavelength 0.71073
_diffrn_reflns_av_R_equivalents 0.0411
_diffrn_reflns_av_sigmaI/netI 0.0362
_diffrn_reflns_limit_h_max 7
_diffrn_reflns_limit_h_min -7
_diffrn_reflns_limit_k_max 20
_diffrn_reflns_limit_k_min -20
_diffrn_reflns_limit_l_max 18
_diffrn_reflns_limit_l_min -22
_diffrn_reflns_number 10757
_diffrn_reflns_theta_full 26.50
_diffrn_reflns_theta_max 26.50
_diffrn_reflns_theta_min 1.70
_exptl_absorpt_coefficient_mu 0.071
_exptl_absorpt_correction_T_max 0.9849
_exptl_absorpt_correction_T_min 0.9646
_exptl_absorpt_correction_type integration
_exptl_absorpt_process_details '(X-RED32; Stoe & Cie, 2002)'
_exptl_crystal_colour colourless
_exptl_crystal_density_diffrn 1.169
_exptl_crystal_density_method 'not measured'
_exptl_crystal_description prism
_exptl_crystal_F_000 632
_exptl_crystal_size_max 0.720
_exptl_crystal_size_mid 0.557
_exptl_crystal_size_min 0.270
_refine_diff_density_max 0.259
_refine_diff_density_min -0.129
_refine_ls_extinction_method none
_refine_ls_goodness_of_fit_ref 1.014
_refine_ls_hydrogen_treatment mixed
_refine_ls_matrix_type full
_refine_ls_number_parameters 203
_refine_ls_number_reflns 3449
_refine_ls_number_restraints 0
_refine_ls_restrained_S_all 1.014
_refine_ls_R_factor_all 0.0861
_refine_ls_R_factor_gt 0.0477
_refine_ls_shift/su_max 0.000
_refine_ls_shift/su_mean 0.000
_refine_ls_structure_factor_coef Fsqd
_refine_ls_weighting_details 'calc w=1/[\s^2^(Fo^2^)+(0.0722P)^2^] where P=(Fo^2^+2Fc^2^)/3'
_refine_ls_weighting_scheme calc
_refine_ls_wR_factor_gt 0.1200
_refine_ls_wR_factor_ref 0.1355
_reflns_number_gt 2170
_reflns_number_total 3449
_reflns_threshold_expression I>2sigma(I)
_cod_data_source_file fy2069.cif
_cod_data_source_block I
_cod_original_sg_symbol_H-M 'P 21/c'
_cod_database_code 2237140
_cod_database_fobs_code 2237140

loop_
_symmetry_equiv_pos_as_xyz
'x, y, z'
'-x, y+1/2, -z+1/2'
'-x, -y, -z'
'x, -y-1/2, z-1/2'

loop_
_atom_site_type_symbol
_atom_site_label
_atom_site_fract_x
_atom_site_fract_y
_atom_site_fract_z
_atom_site_U_iso_or_equiv
_atom_site_adp_type
_atom_site_calc_flag
_atom_site_refinement_flags
_atom_site_occupancy
_atom_site_symmetry_multiplicity
C C1 0.4026(3) 0.45073(9) 0.32943(9) 0.0508(4) Uani d . 1 1
H H1 0.5213 0.4211 0.3065 0.061 Uiso calc R 1 1
C C2 0.1676(3) 0.41004(10) 0.30531(10) 0.0545(4) Uani d . 1 1
C C3 0.1590(3) 0.31909(11) 0.28983(11) 0.0680(5) Uani d . 1 1
H H3A 0.1590 0.3111 0.2370 0.082 Uiso calc R 1 1
H H3B 0.0108 0.2978 0.3008 0.082 Uiso calc R 1 1
C C4 0.3563(4) 0.26786(11) 0.33231(12) 0.0750(6) Uani d . 1 1
H H4A 0.3205 0.2097 0.3229 0.090 Uiso calc R 1 1
H H4B 0.5002 0.2801 0.3131 0.090 Uiso calc R 1 1
C C5 0.3998(5) 0.28183(13) 0.41489(13) 0.0919(7) Uani d . 1 1
H H5A 0.2488 0.2880 0.4315 0.110 Uiso calc R 1 1
H H5B 0.4747 0.2328 0.4388 0.110 Uiso calc R 1 1
C C6 0.5488(5) 0.35543(15) 0.44101(12) 0.0922(7) Uani d . 1 1
H H6A 0.5733 0.3557 0.4950 0.111 Uiso calc R 1 1
H H6B 0.7017 0.3476 0.4261 0.111 Uiso calc R 1 1
C C7 0.4594(4) 0.43901(13) 0.41458(11) 0.0786(6) Uani d . 1 1
H H7A 0.5761 0.4800 0.4346 0.094 Uiso calc R 1 1
H H7B 0.3177 0.4505 0.4353 0.094 Uiso calc R 1 1
C C8 0.4030(3) 0.54291(9) 0.30610(10) 0.0533(4) Uani d . 1 1
H H8 0.2812 0.5716 0.3283 0.064 Uiso calc R 1 1
C C9 0.5035(3) 0.52774(10) 0.17700(11) 0.0606(5) Uani d . 1 1
H H9 0.6439 0.5026 0.1982 0.073 Uiso calc R 1 1
C C10 0.4556(4) 0.53841(12) 0.10111(12) 0.0726(5) Uani d . 1 1
H H10 0.5642 0.5210 0.0717 0.087 Uiso calc R 1 1
C C11 0.2490(4) 0.57456(13) 0.06854(13) 0.0801(6) Uani d . 1 1
H H11 0.2159 0.5810 0.0171 0.096 Uiso calc R 1 1
C C12 0.0910(4) 0.60127(14) 0.11243(14) 0.0850(7) Uani d . 1 1
H H12 -0.0489 0.6264 0.0907 0.102 Uiso calc R 1 1
C C13 0.1397(3) 0.59089(12) 0.18865(12) 0.0713(5) Uani d . 1 1
H H13 0.0314 0.6093 0.2178 0.086 Uiso calc R 1 1
C C14 0.3459(3) 0.55379(9) 0.22262(10) 0.0530(4) Uani d . 1 1
C C15 0.6636(3) 0.65940(9) 0.36011(9) 0.0525(4) Uani d . 1 1
C C16 0.8846(3) 0.68313(11) 0.39812(10) 0.0604(4) Uani d . 1 1
H H16 1.0051 0.6441 0.4065 0.073 Uiso calc R 1 1
C C17 0.9275(4) 0.76247(12) 0.42320(12) 0.0706(5) Uani d . 1 1
H H17 1.0764 0.7766 0.4481 0.085 Uiso calc R 1 1
C C18 0.7531(4) 0.82152(12) 0.41206(12) 0.0760(6) Uani d . 1 1
H H18 0.7823 0.8754 0.4293 0.091 Uiso calc R 1 1
C C19 0.5343(4) 0.79933(11) 0.37481(12) 0.0688(5) Uani d . 1 1
H H19 0.4152 0.8389 0.3671 0.083 Uiso calc R 1 1
C C20 0.4877(3) 0.71963(10) 0.34864(10) 0.0587(4) Uani d . 1 1
H H20 0.3387 0.7062 0.3233 0.070 Uiso calc R 1 1
N N1 0.6284(3) 0.57845(9) 0.33722(10) 0.0661(5) Uani d . 1 1
O O1 -0.0127(2) 0.44979(8) 0.30255(10) 0.0854(5) Uani d . 1 1
H H1A 0.751(3) 0.5457(11) 0.3392(10) 0.064(5) Uiso d . 1 1

loop_
_atom_site_aniso_label
_atom_site_aniso_U_11
_atom_site_aniso_U_22
_atom_site_aniso_U_33
_atom_site_aniso_U_12
_atom_site_aniso_U_13
_atom_site_aniso_U_23
C1 0.0554(9) 0.0428(8) 0.0545(10) 0.0063(7) 0.0095(7) -0.0041(7)
C2 0.0518(9) 0.0529(9) 0.0604(11) 0.0067(8) 0.0142(8) 0.0069(8)
C3 0.0697(11) 0.0561(10) 0.0797(13) -0.0070(9) 0.0166(9) -0.0084(9)
C4 0.0957(15) 0.0449(9) 0.0878(15) 0.0060(10) 0.0253(11) 0.0033(9)
C5 0.132(2) 0.0664(13) 0.0802(16) 0.0179(13) 0.0271(14) 0.0195(11)
C6 0.1148(18) 0.0980(17) 0.0584(13) 0.0108(15) -0.0023(12) 0.0184(11)
C7 0.1024(16) 0.0695(12) 0.0605(12) 0.0015(11) 0.0029(11) -0.0085(10)
C8 0.0482(9) 0.0410(8) 0.0709(11) 0.0037(7) 0.0104(8) -0.0043(7)
C9 0.0577(10) 0.0510(9) 0.0719(13) 0.0038(8) 0.0067(9) -0.0009(8)
C10 0.0826(14) 0.0633(12) 0.0738(14) 0.0020(10) 0.0182(11) -0.0008(9)
C11 0.0962(16) 0.0693(12) 0.0719(13) 0.0007(12) 0.0054(12) 0.0129(10)
C12 0.0760(14) 0.0830(14) 0.0903(17) 0.0155(11) -0.0031(12) 0.0220(12)
C13 0.0606(11) 0.0674(11) 0.0857(15) 0.0125(9) 0.0110(10) 0.0134(10)
C14 0.0509(9) 0.0348(7) 0.0730(12) -0.0021(7) 0.0092(8) 0.0022(7)
C15 0.0585(10) 0.0456(8) 0.0551(10) -0.0011(7) 0.0142(7) -0.0021(7)
C16 0.0588(10) 0.0578(10) 0.0639(11) 0.0009(8) 0.0076(8) -0.0071(8)
C17 0.0700(12) 0.0648(11) 0.0757(13) -0.0106(10) 0.0076(10) -0.0152(9)
C18 0.0901(14) 0.0522(10) 0.0873(15) -0.0114(10) 0.0198(11) -0.0138(10)
C19 0.0754(12) 0.0462(9) 0.0876(14) 0.0064(9) 0.0215(10) 0.0000(9)
C20 0.0591(10) 0.0469(9) 0.0707(12) 0.0001(8) 0.0122(8) 0.0007(8)
N1 0.0520(9) 0.0463(8) 0.0961(13) 0.0057(7) 0.0010(8) -0.0161(7)
O1 0.0558(8) 0.0696(9) 0.1328(14) 0.0105(7) 0.0216(8) 0.0106(8)

loop_
_atom_type_symbol
_atom_type_description
_atom_type_scat_dispersion_real
_atom_type_scat_dispersion_imag
_atom_type_scat_source
C C 0.0033 0.0016 'International Tables Vol C Tables 4.2.6.8 and 6.1.1.4'
H H 0.0000 0.0000 'International Tables Vol C Tables 4.2.6.8 and 6.1.1.4'
N N 0.0061 0.0033 'International Tables Vol C Tables 4.2.6.8 and 6.1.1.4'
O O 0.0106 0.0060 'International Tables Vol C Tables 4.2.6.8 and 6.1.1.4'

loop_
_geom_angle_atom_site_label_1
_geom_angle_atom_site_label_2
_geom_angle_atom_site_label_3
_geom_angle
C2 C1 C7 105.86(14)
C2 C1 C8 112.43(13)
C7 C1 C8 112.58(14)
C2 C1 H1 108.6
C7 C1 H1 108.6
C8 C1 H1 108.6
O1 C2 C3 120.63(16)
O1 C2 C1 120.23(15)
C3 C2 C1 119.02(14)
C2 C3 C4 116.21(16)
C2 C3 H3A 108.2
C4 C3 H3A 108.2
C2 C3 H3B 108.2
C4 C3 H3B 108.2
H3A C3 H3B 107.4
C5 C4 C3 114.78(17)
C5 C4 H4A 108.6
C3 C4 H4A 108.6
C5 C4 H4B 108.6
C3 C4 H4B 108.6
H4A C4 H4B 107.5
C6 C5 C4 115.53(18)
C6 C5 H5A 108.4
C4 C5 H5A 108.4
C6 C5 H5B 108.4
C4 C5 H5B 108.4
H5A C5 H5B 107.5
C7 C6 C5 117.68(19)
C7 C6 H6A 107.9
C5 C6 H6A 107.9
C7 C6 H6B 107.9
C5 C6 H6B 107.9
H6A C6 H6B 107.2
C6 C7 C1 116.06(17)
C6 C7 H7A 108.3
C1 C7 H7A 108.3
C6 C7 H7B 108.3
C1 C7 H7B 108.3
H7A C7 H7B 107.4
N1 C8 C14 112.45(14)
N1 C8 C1 108.37(13)
C14 C8 C1 112.20(13)
N1 C8 H8 107.9
C14 C8 H8 107.9
C1 C8 H8 107.9
C10 C9 C14 121.25(17)
C10 C9 H9 119.4
C14 C9 H9 119.4
C11 C10 C9 120.4(2)
C11 C10 H10 119.8
C9 C10 H10 119.8
C10 C11 C12 119.5(2)
C10 C11 H11 120.3
C12 C11 H11 120.3
C11 C12 C13 120.1(2)
C11 C12 H12 120.0
C13 C12 H12 120.0
C12 C13 C14 121.4(2)
C12 C13 H13 119.3
C14 C13 H13 119.3
C13 C14 C9 117.37(18)
C13 C14 C8 122.03(16)
C9 C14 C8 120.59(15)
N1 C15 C20 123.29(16)
N1 C15 C16 119.13(15)
C20 C15 C16 117.57(15)
C17 C16 C15 121.42(17)
C17 C16 H16 119.3
C15 C16 H16 119.3
C16 C17 C18 120.77(18)
C16 C17 H17 119.6
C18 C17 H17 119.6
C17 C18 C19 118.66(17)
C17 C18 H18 120.7
C19 C18 H18 120.7
C18 C19 C20 121.50(18)
C18 C19 H19 119.3
C20 C19 H19 119.3
C19 C20 C15 120.08(17)
C19 C20 H20 120.0
C15 C20 H20 120.0
C15 N1 C8 124.99(15)
C15 N1 H1A 118.8(12)
C8 N1 H1A 116.2(11)

loop_
_geom_bond_atom_site_label_1
_geom_bond_atom_site_label_2
_geom_bond_distance
C1 C2 1.502(2)
C1 C7 1.542(2)
C1 C8 1.547(2)
C1 H1 0.9800
C2 O1 1.214(2)
C2 C3 1.493(2)
C3 C4 1.511(3)
C3 H3A 0.9700
C3 H3B 0.9700
C4 C5 1.500(3)
C4 H4A 0.9700
C4 H4B 0.9700
C5 C6 1.496(3)
C5 H5A 0.9700
C5 H5B 0.9700
C6 C7 1.495(3)
C6 H6A 0.9700
C6 H6B 0.9700
C7 H7A 0.9700
C7 H7B 0.9700
C8 N1 1.446(2)
C8 C14 1.511(2)
C8 H8 0.9800
C9 C10 1.374(3)
C9 C14 1.390(2)
C9 H9 0.9300
C10 C11 1.369(3)
C10 H10 0.9300
C11 C12 1.373(3)
C11 H11 0.9300
C12 C13 1.380(3)
C12 H12 0.9300
C13 C14 1.382(2)
C13 H13 0.9300
C15 N1 1.376(2)
C15 C20 1.394(2)
C15 C16 1.399(2)
C16 C17 1.368(2)
C16 H16 0.9300
C17 C18 1.375(3)
C17 H17 0.9300
C18 C19 1.376(3)
C18 H18 0.9300
C19 C20 1.382(2)
C19 H19 0.9300
C20 H20 0.9300
N1 H1A 0.879(19)

loop_
_geom_hbond_atom_site_label_D
_geom_hbond_atom_site_label_H
_geom_hbond_atom_site_label_A
_geom_hbond_site_symmetry_A
_geom_hbond_distance_DH
_geom_hbond_distance_HA
_geom_hbond_distance_DA
_geom_hbond_angle_DHA
N1 H1A O1 1_655 0.879(19) 2.23(2) 3.065(2) 158.4(16)

loop_
_geom_torsion_atom_site_label_1
_geom_torsion_atom_site_label_2
_geom_torsion_atom_site_label_3
_geom_torsion_atom_site_label_4
_geom_torsion
C7 C1 C2 O1 90.59(19)
C8 C1 C2 O1 -32.7(2)
C7 C1 C2 C3 -85.34(18)
C8 C1 C2 C3 151.35(16)
O1 C2 C3 C4 -147.48(19)
C1 C2 C3 C4 28.4(2)
C2 C3 C4 C5 50.6(2)
C3 C4 C5 C6 -82.4(3)
C4 C5 C6 C7 61.6(3)
C5 C6 C7 C1 -56.2(3)
C2 C1 C7 C6 78.4(2)
C8 C1 C7 C6 -158.42(19)
C2 C1 C8 N1 175.01(14)
C7 C1 C8 N1 55.55(19)
C2 C1 C8 C14 -60.23(18)
C7 C1 C8 C14 -179.69(15)
C14 C9 C10 C11 -0.6(3)
C9 C10 C11 C12 1.0(3)
C10 C11 C12 C13 -0.7(3)
C11 C12 C13 C14 0.0(3)
C12 C13 C14 C9 0.4(3)
C12 C13 C14 C8 179.25(17)
C10 C9 C14 C13 -0.1(2)
C10 C9 C14 C8 -178.96(15)
N1 C8 C14 C13 -125.11(17)
C1 C8 C14 C13 112.42(17)
N1 C8 C14 C9 53.71(18)
C1 C8 C14 C9 -68.77(18)
N1 C15 C16 C17 -178.84(17)
C20 C15 C16 C17 0.0(3)
C15 C16 C17 C18 0.3(3)
C16 C17 C18 C19 -0.3(3)
C17 C18 C19 C20 -0.1(3)
C18 C19 C20 C15 0.4(3)
N1 C15 C20 C19 178.42(18)
C16 C15 C20 C19 -0.4(3)
C20 C15 N1 C8 -7.0(3)
C16 C15 N1 C8 171.72(16)
C14 C8 N1 C15 87.9(2)
C1 C8 N1 C15 -147.48(17)
